data_7220975
loop_
_publ_author_name
'Makhseed, Saad'
'Ghazal, Basma'
'Abdelmoniem, Amr Mohamed'
'Novakova, Veronika'
'Zimcik, Petr'

_publ_section_title
;
 Photophysical and theoretical studies of peripherally halogenated
 octaphenoxyphthalocyanines
;
_journal_name_full 'RSC Adv.'
_journal_paper_doi 10.1039/C5RA09737A
_journal_year 2015
_chemical_formula_moiety 'C20 H8 Br4 N2 O2'
_chemical_formula_sum 'C20 H8 Br4 N2 O2'
_chemical_formula_weight 627.91
_space_group_IT_number 19
_symmetry_cell_setting orthorhombic
_symmetry_Int_Tables_number 19
_symmetry_space_group_name_Hall 'P 2ac 2ab'
_symmetry_space_group_name_H-M 'P 21 21 21'
_atom_sites_solution_hydrogens geom
_atom_sites_solution_primary direct
_atom_sites_solution_secondary difmap
_audit_update_record
;
2015-05-17 deposited with the CCDC.
2015-06-30 downloaded from the CCDC.
;
_cell_angle_alpha 90.0000
_cell_angle_beta 90.0000
_cell_angle_gamma 90.0000
_cell_formula_units_Z 4
_cell_length_a 11.9517(7)
_cell_length_b 12.7781(7)
_cell_length_c 13.5193(10)
_cell_measurement_reflns_used 13690
_cell_measurement_temperature 150
_cell_measurement_theta_max 27.43
_cell_measurement_theta_min 3.02
_cell_volume 2064.7(2)
_computing_cell_refinement 'CrystalClear-SM Expert 2.0 r4'
_computing_data_collection 'CrystalClear-SM Expert 2.0 r4 (Rigaku, 2009)'
_computing_data_reduction 'CrystalClear-SM Expert 2.0 r4'
_computing_molecular_graphics 'CrystalStructure 4.0'
_computing_publication_material 'CrystalStructure 4.0 (Rigaku, 2010)'
_computing_structure_refinement 'SHELXL97 (Sheldrick, 2008)'
_computing_structure_solution 'Il Milione (Burla, et al., 2007)'
_diffrn_ambient_temperature 150
_diffrn_detector_area_resol_mean 10.000
_diffrn_measured_fraction_theta_full 0.996
_diffrn_measured_fraction_theta_max 0.996
_diffrn_measurement_device_type 'Rigaku R-AXIS RAPID'
_diffrn_measurement_method \w
_diffrn_radiation_type 'Mo K\a'
_diffrn_radiation_wavelength 0.71075
_diffrn_reflns_av_R_equivalents 0.0422
_diffrn_reflns_limit_h_max 15
_diffrn_reflns_limit_h_min -15
_diffrn_reflns_limit_k_max 16
_diffrn_reflns_limit_k_min -16
_diffrn_reflns_limit_l_max 15
_diffrn_reflns_limit_l_min -17
_diffrn_reflns_number 20511
_diffrn_reflns_theta_full 27.44
_diffrn_reflns_theta_max 27.44
_diffrn_standards_number 0
_exptl_absorpt_coefficient_mu 7.838
_exptl_absorpt_correction_T_max 0.209
_exptl_absorpt_correction_T_min 0.122
_exptl_absorpt_correction_type multi-scan
_exptl_absorpt_process_details 'ABSCOR (Rigaku, 1995)'
_exptl_crystal_colour colorless
_exptl_crystal_density_diffrn 2.020
_exptl_crystal_density_method 'not measured'
_exptl_crystal_description block
_exptl_crystal_F_000 1192.00
_exptl_crystal_size_max 0.300
_exptl_crystal_size_mid 0.200
_exptl_crystal_size_min 0.200
_refine_diff_density_max 0.660
_refine_diff_density_min -0.660
_refine_ls_abs_structure_details 'Flack, H. D. (1983), Acta Cryst. A39, 876-881.  2047 Friedel Pairs'
_refine_ls_abs_structure_Flack 0.007(10)
_refine_ls_extinction_method none
_refine_ls_goodness_of_fit_ref 1.095
_refine_ls_hydrogen_treatment constr
_refine_ls_number_parameters 253
_refine_ls_number_reflns 4717
_refine_ls_number_restraints 0
_refine_ls_R_factor_gt 0.0282
_refine_ls_shift/su_max 0.001
_refine_ls_structure_factor_coef Fsqd
_refine_ls_weighting_details 'w = 1/[\s^2^(Fo^2^)+(0.0227P)^2^+0.1265P] where P=(Fo^2^+2Fc^2^)/3'
_refine_ls_weighting_scheme calc
_refine_ls_wR_factor_ref 0.0583
_reflns_number_gt 3820
_reflns_number_total 4717
_reflns_threshold_expression F^2^>2.0\s(F^2^)
_cod_data_source_file c5ra09737a2.cif
_cod_data_source_block Pn3
_cod_database_code 7220975

loop_
_symmetry_equiv_pos_site_id
_symmetry_equiv_pos_as_xyz
1 +X,+Y,+Z
2 1/2+X,1/2-Y,-Z
3 -X,1/2+Y,1/2-Z
4 1/2-X,-Y,1/2+Z

loop_
_atom_site_label
_atom_site_type_symbol
_atom_site_fract_x
_atom_site_fract_y
_atom_site_fract_z
_atom_site_U_iso_or_equiv
_atom_site_adp_type
_atom_site_occupancy
_atom_site_symmetry_multiplicity
_atom_site_calc_flag
_atom_site_refinement_flags
Br1 Br 0.79694(3) 0.47149(3) 0.44630(3) 0.04046(11) Uani 1.0 4 d .
Br2 Br 0.32830(3) 0.42282(3) 0.40472(3) 0.03910(11) Uani 1.0 4 d .
Br3 Br 0.67823(3) 0.89948(3) 0.38598(3) 0.04250(11) Uani 1.0 4 d .
Br4 Br 0.24997(4) 0.71542(4) 0.34634(3) 0.04818(13) Uani 1.0 4 d .
O1 O 0.5526(2) 0.53630(17) 0.42263(15) 0.0264(6) Uani 1.0 4 d .
O2 O 0.5017(2) 0.72833(18) 0.38882(16) 0.0275(6) Uani 1.0 4 d .
N1 N 0.4360(3) 0.5255(3) 0.8447(3) 0.0399(8) Uani 1.0 4 d .
N2 N 0.3739(4) 0.8379(3) 0.7982(3) 0.0421(9) Uani 1.0 4 d .
C1 C 0.5153(3) 0.5910(3) 0.5032(3) 0.0204(8) Uani 1.0 4 d .
C2 C 0.5043(3) 0.5493(3) 0.5963(3) 0.0243(8) Uani 1.0 4 d .
C3 C 0.4656(3) 0.6123(3) 0.6737(3) 0.0197(7) Uani 1.0 4 d .
C4 C 0.4416(3) 0.7179(3) 0.6563(3) 0.0235(8) Uani 1.0 4 d .
C5 C 0.4532(3) 0.7594(3) 0.5615(3) 0.0243(8) Uani 1.0 4 d .
C6 C 0.4889(3) 0.6961(3) 0.4851(3) 0.0228(8) Uani 1.0 4 d .
C7 C 0.4491(3) 0.5655(3) 0.7699(3) 0.0264(8) Uani 1.0 4 d .
C8 C 0.4037(3) 0.7842(3) 0.7358(3) 0.0275(8) Uani 1.0 4 d .
C9 C 0.5639(3) 0.4289(3) 0.4325(3) 0.0245(8) Uani 1.0 4 d .
C10 C 0.6689(4) 0.3850(3) 0.4429(3) 0.0288(8) Uani 1.0 4 d .
C11 C 0.6827(4) 0.2774(3) 0.4499(3) 0.0344(9) Uani 1.0 4 d .
C12 C 0.5895(4) 0.2137(3) 0.4464(3) 0.0362(10) Uani 1.0 4 d .
C13 C 0.4839(4) 0.2554(3) 0.4336(3) 0.0351(10) Uani 1.0 4 d .
C14 C 0.4717(4) 0.3636(3) 0.4253(3) 0.0297(9) Uani 1.0 4 d .
C15 C 0.4563(3) 0.8241(3) 0.3604(3) 0.0225(8) Uani 1.0 4 d .
C16 C 0.5268(3) 0.9098(3) 0.3488(3) 0.0274(8) Uani 1.0 4 d .
C17 C 0.4858(4) 1.0036(3) 0.3110(3) 0.0283(9) Uani 1.0 4 d .
C18 C 0.3726(4) 1.0116(3) 0.2885(3) 0.0301(9) Uani 1.0 4 d .
C19 C 0.3029(4) 0.9281(3) 0.3012(3) 0.0320(9) Uani 1.0 4 d .
C20 C 0.3446(3) 0.8331(3) 0.3354(3) 0.0275(8) Uani 1.0 4 d .
H2 H 0.5228 0.4781 0.6081 0.0291 Uiso 1.0 4 calc R
H5 H 0.4366 0.8310 0.5495 0.0292 Uiso 1.0 4 calc R
H11 H 0.7553 0.2481 0.4569 0.0412 Uiso 1.0 4 calc R
H12 H 0.5982 0.1401 0.4528 0.0434 Uiso 1.0 4 calc R
H13 H 0.4203 0.2109 0.4305 0.0421 Uiso 1.0 4 calc R
H17 H 0.5344 1.0614 0.3009 0.0340 Uiso 1.0 4 calc R
H18 H 0.3435 1.0758 0.2640 0.0361 Uiso 1.0 4 calc R
H19 H 0.2255 0.9349 0.2867 0.0384 Uiso 1.0 4 calc R

loop_
_atom_site_aniso_label
_atom_site_aniso_U_11
_atom_site_aniso_U_22
_atom_site_aniso_U_33
_atom_site_aniso_U_12
_atom_site_aniso_U_13
_atom_site_aniso_U_23
Br1 0.0428(3) 0.0397(3) 0.0389(2) -0.0074(2) -0.01096(18) 0.00058(19)
Br2 0.0337(3) 0.0369(2) 0.0467(3) 0.00200(18) 0.00846(18) 0.00437(18)
Br3 0.0296(3) 0.0501(3) 0.0478(3) -0.00013(19) -0.00832(19) 0.0066(2)
Br4 0.0369(3) 0.0539(3) 0.0538(3) -0.0133(2) 0.0003(2) 0.0144(3)
O1 0.0427(16) 0.0140(12) 0.0226(12) 0.0031(12) 0.0105(11) -0.0008(10)
O2 0.0379(15) 0.0242(13) 0.0205(12) 0.0081(11) 0.0047(11) 0.0032(11)
N1 0.047(3) 0.045(2) 0.0279(17) 0.0051(18) 0.0072(16) 0.0018(17)
N2 0.055(3) 0.034(2) 0.0363(18) 0.0033(18) 0.0061(16) -0.0061(17)
C1 0.0207(18) 0.0189(18) 0.0217(16) 0.0027(15) 0.0013(14) -0.0031(15)
C2 0.0260(19) 0.0240(18) 0.0229(17) 0.0012(15) 0.0001(15) 0.0021(15)
C3 0.0180(17) 0.0225(18) 0.0188(16) -0.0001(15) 0.0004(14) 0.0006(15)
C4 0.0219(18) 0.0253(19) 0.0233(17) -0.0007(15) -0.0002(15) -0.0041(16)
C5 0.0252(19) 0.0201(18) 0.0277(18) 0.0039(15) -0.0000(16) -0.0002(16)
C6 0.0215(19) 0.0266(19) 0.0202(16) 0.0007(16) 0.0024(14) 0.0022(15)
C7 0.0273(19) 0.029(2) 0.0227(17) 0.0022(16) 0.0014(15) -0.0018(16)
C8 0.035(2) 0.0236(19) 0.0236(17) 0.0032(17) -0.0022(17) -0.0027(17)
C9 0.037(3) 0.0175(18) 0.0187(17) 0.0009(16) 0.0051(15) 0.0003(15)
C10 0.040(3) 0.0288(19) 0.0181(15) -0.0027(18) -0.0004(17) -0.0029(15)
C11 0.042(3) 0.031(2) 0.0295(18) 0.008(2) -0.008(2) 0.0012(17)
C12 0.056(3) 0.0193(19) 0.033(2) 0.007(2) -0.003(2) 0.0006(18)
C13 0.047(3) 0.0200(19) 0.038(3) -0.0052(18) 0.0048(19) -0.0052(17)
C14 0.037(3) 0.028(2) 0.0241(18) 0.0028(17) 0.0036(16) 0.0026(15)
C15 0.031(2) 0.0185(18) 0.0180(17) 0.0065(16) 0.0035(15) 0.0001(14)
C16 0.031(2) 0.030(2) 0.0216(16) 0.0035(18) -0.0029(15) -0.0010(16)
C17 0.041(3) 0.022(2) 0.0223(17) 0.0005(17) 0.0037(16) -0.0015(15)
C18 0.041(3) 0.028(2) 0.0213(17) 0.0106(19) 0.0031(16) 0.0040(16)
C19 0.029(2) 0.046(3) 0.0213(16) 0.013(2) 0.0010(15) 0.0005(17)
C20 0.031(3) 0.031(2) 0.0208(17) 0.0040(17) 0.0018(16) 0.0005(15)

loop_
_atom_type_symbol
_atom_type_description
_atom_type_scat_dispersion_real
_atom_type_scat_dispersion_imag
_atom_type_scat_source
C C 0.0033 0.0016
;
International Tables for Crystallography
(1992, Vol. C, Tables 4.2.6.8 and 6.1.1.4)
;
H H 0.0000 0.0000
;
International Tables for Crystallography
(1992, Vol. C, Table 6.1.1.4)
;
N N 0.0061 0.0033
;
International Tables for Crystallography
(1992, Vol. C, Tables 4.2.6.8 and 6.1.1.4)
;
O O 0.0106 0.0060
;
International Tables for Crystallography
(1992, Vol. C, Tables 4.2.6.8 and 6.1.1.4)
;
Br Br -0.2901 2.4595
;
International Tables for Crystallography
(1992, Vol. C, Tables 4.2.6.8 and 6.1.1.4)
;

loop_
_geom_angle_atom_site_label_1
_geom_angle_atom_site_label_2
_geom_angle_atom_site_label_3
_geom_angle
_geom_angle_publ_flag
C1 O1 C9 117.4(3) yes
C6 O2 C15 118.8(3) yes
O1 C1 C2 124.2(3) yes
O1 C1 C6 115.0(3) yes
C2 C1 C6 120.8(3) yes
C1 C2 C3 119.6(3) yes
C2 C3 C4 119.8(3) yes
C2 C3 C7 118.7(3) yes
C4 C3 C7 121.5(3) yes
C3 C4 C5 120.1(3) yes
C3 C4 C8 120.4(3) yes
C5 C4 C8 119.6(4) yes
C4 C5 C6 119.7(4) yes
O2 C6 C1 115.4(3) yes
O2 C6 C5 124.6(3) yes
C1 C6 C5 120.0(3) yes
N1 C7 C3 177.9(4) yes
N2 C8 C4 179.1(4) yes
O1 C9 C10 120.0(4) yes
O1 C9 C14 120.9(4) yes
C10 C9 C14 119.0(4) yes
Br1 C10 C9 120.1(3) yes
Br1 C10 C11 118.8(3) yes
C9 C10 C11 121.1(4) yes
C10 C11 C12 119.1(4) yes
C11 C12 C13 120.9(4) yes
C12 C13 C14 119.2(4) yes
Br2 C14 C9 119.3(3) yes
Br2 C14 C13 120.1(3) yes
C9 C14 C13 120.6(4) yes
O2 C15 C16 119.1(4) yes
O2 C15 C20 121.1(3) yes
C16 C15 C20 119.5(3) yes
Br3 C16 C15 119.8(3) yes
Br3 C16 C17 119.8(3) yes
C15 C16 C17 120.4(4) yes
C16 C17 C18 119.1(4) yes
C17 C18 C19 120.6(4) yes
C18 C19 C20 120.3(4) yes
Br4 C20 C15 119.5(3) yes
Br4 C20 C19 120.4(3) yes
C15 C20 C19 120.0(4) yes
C1 C2 H2 120.195 no
C3 C2 H2 120.191 no
C4 C5 H5 120.128 no
C6 C5 H5 120.141 no
C10 C11 H11 120.439 no
C12 C11 H11 120.437 no
C11 C12 H12 119.528 no
C13 C12 H12 119.543 no
C12 C13 H13 120.396 no
C14 C13 H13 120.413 no
C16 C17 H17 120.466 no
C18 C17 H17 120.459 no
C17 C18 H18 119.696 no
C19 C18 H18 119.684 no
C18 C19 H19 119.832 no
C20 C19 H19 119.832 no

loop_
_geom_bond_atom_site_label_1
_geom_bond_atom_site_label_2
_geom_bond_distance
_geom_bond_publ_flag
Br1 C10 1.888(4) yes
Br2 C14 1.894(4) yes
Br3 C16 1.883(4) yes
Br4 C20 1.887(4) yes
O1 C1 1.370(4) yes
O1 C9 1.385(4) yes
O2 C6 1.373(4) yes
O2 C15 1.393(4) yes
N1 C7 1.144(5) yes
N2 C8 1.144(5) yes
C1 C2 1.372(5) yes
C1 C6 1.401(5) yes
C2 C3 1.399(5) yes
C3 C4 1.400(5) yes
C3 C7 1.445(5) yes
C4 C5 1.394(5) yes
C4 C8 1.441(5) yes
C5 C6 1.380(5) yes
C9 C10 1.382(6) yes
C9 C14 1.386(6) yes
C10 C11 1.387(5) yes
C11 C12 1.380(6) yes
C12 C13 1.382(6) yes
C13 C14 1.395(5) yes
C15 C16 1.390(5) yes
C15 C20 1.382(6) yes
C16 C17 1.393(5) yes
C17 C18 1.390(6) yes
C18 C19 1.365(6) yes
C19 C20 1.391(6) yes
C2 H2 0.950 no
C5 H5 0.950 no
C11 H11 0.950 no
C12 H12 0.950 no
C13 H13 0.950 no
C17 H17 0.950 no
C18 H18 0.950 no
C19 H19 0.950 no

loop_
_geom_contact_atom_site_label_1
_geom_contact_atom_site_label_2
_geom_contact_distance
_geom_contact_publ_flag
_geom_contact_site_symmetry_2
Br1 O1 3.052(3) no .
Br2 O1 3.058(3) no .
Br2 C1 3.374(4) no .
Br3 O2 3.039(3) no .
Br4 O2 3.067(3) no .
Br4 C6 3.426(4) no .
O1 O2 2.569(4) no .
N1 C2 3.469(5) no .
N1 C4 3.541(5) no .
N2 C3 3.514(5) no .
N2 C5 3.485(5) no .
C1 C4 2.773(5) no .
C1 C10 3.311(5) no .
C1 C14 3.134(5) no .
C2 C5 2.794(5) no .
C2 C9 2.789(5) no .
C2 C10 3.546(5) no .
C2 C14 3.335(5) no .
C3 C6 2.780(5) no .
C5 C15 2.842(5) no .
C5 C16 3.568(5) no .
C5 C20 3.452(5) no .
C6 C16 3.325(5) no .
C6 C20 3.184(5) no .
C7 C8 2.884(5) no .
C9 C12 2.774(5) no .
C10 C13 2.766(6) no .
C11 C14 2.772(6) no .
C15 C18 2.772(5) no .
C16 C19 2.762(6) no .
C17 C20 2.775(6) no .
Br1 N1 3.475(4) no 4_664
Br1 C19 3.595(4) no 3_645
Br2 N1 3.328(4) no 4_564
Br3 C3 3.532(4) no 2_566
Br3 C4 3.534(4) no 2_566
O1 C17 3.220(4) no 3_645
O1 C18 3.007(4) no 3_645
N1 Br1 3.475(4) no 4_665
N1 Br2 3.328(4) no 4_565
N2 C2 3.384(5) no 3_656
N2 C10 3.588(5) no 3_656
N2 C11 3.558(5) no 3_656
N2 C18 3.520(6) no 4_575
C2 N2 3.384(5) no 3_646
C3 Br3 3.532(4) no 2_466
C4 Br3 3.534(4) no 2_466
C9 C17 3.479(5) no 3_645
C9 C18 3.258(5) no 3_645
C9 C19 3.538(5) no 3_645
C10 N2 3.588(5) no 3_646
C10 C18 3.557(5) no 3_645
C10 C19 3.363(5) no 3_645
C11 N2 3.558(5) no 3_646
C12 C17 3.477(6) no 1_545
C17 O1 3.220(4) no 3_655
C17 C9 3.479(5) no 3_655
C17 C12 3.477(6) no 1_565
C18 O1 3.007(4) no 3_655
C18 N2 3.520(6) no 4_574
C18 C9 3.258(5) no 3_655
C18 C10 3.557(5) no 3_655
C19 Br1 3.595(4) no 3_655
C19 C9 3.538(5) no 3_655
C19 C10 3.363(5) no 3_655
Br1 H11 2.9017 no .
Br2 H13 2.9429 no .
Br3 H17 2.9258 no .
Br4 H19 2.9328 no .
O1 H2 2.6392 no .
O2 H5 2.6551 no .
N1 H2 3.4170 no .
N2 H5 3.4449 no .
C1 H5 3.2688 no .
C3 H5 3.2789 no .
C4 H2 3.2803 no .
C6 H2 3.2694 no .
C7 H2 2.6100 no .
C8 H5 2.6178 no .
C9 H2 2.5043 no .
C9 H11 3.2684 no .
C9 H13 3.2724 no .
C10 H2 3.0736 no .
C10 H12 3.2442 no .
C11 H13 3.2602 no .
C13 H11 3.2604 no .
C14 H2 2.9355 no .
C14 H12 3.2526 no .
C15 H5 2.5699 no .
C15 H17 3.2734 no .
C15 H19 3.2569 no .
C16 H5 3.0890 no .
C16 H18 3.2571 no .
C17 H19 3.2496 no .
C19 H17 3.2497 no .
C20 H5 3.0973 no .
C20 H18 3.2470 no .
H11 H12 2.3299 no .
H12 H13 2.3308 no .
H17 H18 2.3424 no .
H18 H19 2.3077 no .
Br1 H5 3.0259 no 2_566
Br1 H13 3.2218 no 2_556
Br1 H18 3.5605 no 3_645
Br1 H19 3.1951 no 3_645
Br2 H11 3.0050 no 2_456
Br2 H12 3.4525 no 2_456
Br3 H12 3.3445 no 1_565
O1 H17 3.2117 no 3_645
O1 H18 2.8567 no 3_645
O2 H17 3.3632 no 3_645
O2 H18 3.3900 no 3_645
N1 H5 3.2464 no 3_646
N1 H12 3.1318 no 3_656
N2 H2 2.5175 no 3_656
N2 H18 2.8600 no 4_575
N2 H19 3.1399 no 4_575
C2 H19 3.0874 no 2_566
C3 H19 3.2084 no 2_566
C7 H19 3.3901 no 2_566
C8 H2 3.3709 no 3_656
C8 H18 3.4753 no 4_575
C9 H18 3.4349 no 3_645
C10 H19 3.4108 no 3_645
C11 H13 3.2712 no 2_556
C12 H17 2.8441 no 1_545
C13 H11 3.1078 no 2_456
C13 H17 3.1193 no 1_545
C14 H11 3.3558 no 2_456
C16 H12 3.3719 no 1_565
C17 H12 2.9190 no 1_565
C17 H13 3.1994 no 1_565
C18 H13 3.2399 no 1_565
H2 N2 2.5175 no 3_646
H2 C8 3.3709 no 3_646
H2 H19 3.0211 no 2_566
H5 Br1 3.0259 no 2_466
H5 N1 3.2464 no 3_656
H11 Br2 3.0050 no 2_556
H11 C13 3.1078 no 2_556
H11 C14 3.3558 no 2_556
H11 H13 2.5459 no 2_556
H12 Br2 3.4525 no 2_556
H12 Br3 3.3445 no 1_545
H12 N1 3.1318 no 3_646
H12 C16 3.3719 no 1_545
H12 C17 2.9190 no 1_545
H12 H17 2.4108 no 1_545
H13 Br1 3.2218 no 2_456
H13 C11 3.2712 no 2_456
H13 C17 3.1994 no 1_545
H13 C18 3.2399 no 1_545
H13 H11 2.5459 no 2_456
H13 H17 2.9295 no 1_545
H13 H18 2.9816 no 1_545
H17 O1 3.2117 no 3_655
H17 O2 3.3632 no 3_655
H17 C12 2.8441 no 1_565
H17 C13 3.1193 no 1_565
H17 H12 2.4108 no 1_565
H17 H13 2.9295 no 1_565
H18 Br1 3.5605 no 3_655
H18 O1 2.8567 no 3_655
H18 O2 3.3900 no 3_655
H18 N2 2.8600 no 4_574
H18 C8 3.4753 no 4_574
H18 C9 3.4349 no 3_655
H18 H13 2.9816 no 1_565
H19 Br1 3.1951 no 3_655
H19 N2 3.1399 no 4_574
H19 C2 3.0874 no 2_466
H19 C3 3.2084 no 2_466
H19 C7 3.3901 no 2_466
H19 C10 3.4108 no 3_655
H19 H2 3.0211 no 2_466

loop_
_geom_torsion_atom_site_label_1
_geom_torsion_atom_site_label_2
_geom_torsion_atom_site_label_3
_geom_torsion_atom_site_label_4
_geom_torsion
_geom_torsion_publ_flag
C1 O1 C9 C10 -104.4(4) no
C1 O1 C9 C14 79.9(4) no
C9 O1 C1 C2 10.1(5) no
C9 O1 C1 C6 -170.5(3) no
C6 O2 C15 C16 103.3(4) no
C6 O2 C15 C20 -82.3(4) no
C15 O2 C6 C1 167.1(3) no
C15 O2 C6 C5 -13.1(5) no
O1 C1 C2 C3 179.8(3) no
O1 C1 C6 O2 1.5(5) no
O1 C1 C6 C5 -178.3(3) no
C2 C1 C6 O2 -179.1(3) no
C2 C1 C6 C5 1.1(5) no
C6 C1 C2 C3 0.4(5) no
C1 C2 C3 C4 -1.9(5) no
C1 C2 C3 C7 176.8(3) no
C2 C3 C4 C5 1.8(5) no
C2 C3 C4 C8 -178.8(3) no
C7 C3 C4 C5 -176.8(3) no
C7 C3 C4 C8 2.5(5) no
C3 C4 C5 C6 -0.3(5) no
C8 C4 C5 C6 -179.7(3) no
C4 C5 C6 O2 179.0(3) no
C4 C5 C6 C1 -1.1(5) no
O1 C9 C10 Br1 1.2(4) no
O1 C9 C10 C11 -178.0(3) no
O1 C9 C14 Br2 -1.4(5) no
O1 C9 C14 C13 178.9(3) no
C10 C9 C14 Br2 -177.1(3) no
C10 C9 C14 C13 3.2(5) no
C14 C9 C10 Br1 176.9(3) no
C14 C9 C10 C11 -2.3(5) no
Br1 C10 C11 C12 -179.3(2) no
C9 C10 C11 C12 -0.1(5) no
C10 C11 C12 C13 1.7(5) no
C11 C12 C13 C14 -0.7(6) no
C12 C13 C14 Br2 178.5(3) no
C12 C13 C14 C9 -1.7(5) no
O2 C15 C16 Br3 -7.3(4) no
O2 C15 C16 C17 173.6(3) no
O2 C15 C20 Br4 3.3(5) no
O2 C15 C20 C19 -175.9(3) no
C16 C15 C20 Br4 177.6(3) no
C16 C15 C20 C19 -1.6(5) no
C20 C15 C16 Br3 178.3(3) no
C20 C15 C16 C17 -0.9(5) no
Br3 C16 C17 C18 -176.85(19) no
C15 C16 C17 C18 2.3(5) no
C16 C17 C18 C19 -1.3(5) no
C17 C18 C19 C20 -1.1(5) no
C18 C19 C20 Br4 -176.6(3) no
C18 C19 C20 C15 2.6(5) no
